data_7044331
loop_
_publ_author_name
'Cui, Xiaobing'
'Lv, Ying'
'xiao, lina'
'hao, xiangrong'
'Xu, Ji-Qing'

_publ_section_title
;
 A series of organic-inorganic hybrid compounds formed by [P2W18O62]6- and
 several types of transition metal complexes
;
_journal_name_full 'Dalton Trans.'
_journal_paper_doi 10.1039/C7DT02814H
_journal_year 2017
_chemical_formula_sum 'C36 H56 N6 O75 P2 W18'
_chemical_formula_weight 5144.10
_space_group_crystal_system orthorhombic
_space_group_IT_number 20
_space_group_name_Hall 'C 2c 2'
_space_group_name_H-M_alt 'C 2 2 21'
_symmetry_space_group_name_Hall 'C 2c 2'
_symmetry_space_group_name_H-M 'C 2 2 21'
_atom_sites_solution_hydrogens geom
_audit_creation_method SHELXL-2014/7
_audit_update_record
;
2017-07-26 deposited with the CCDC.
2017-09-25 downloaded from the CCDC.
;
_cell_angle_alpha 90
_cell_angle_beta 90
_cell_angle_gamma 90
_cell_formula_units_Z 4
_cell_length_a 16.8038(10)
_cell_length_b 25.7731(10)
_cell_length_c 26.1871(12)
_cell_measurement_reflns_used 9884
_cell_measurement_temperature 296(2)
_cell_measurement_theta_max 27.72
_cell_measurement_theta_min 3.00
_cell_volume 11341.3(10)
_computing_cell_refinement 'Bruker XSCANS'
_computing_data_collection 'Bruker XSCANS'
_computing_data_reduction 'SHELXL-2014/7 (Sheldrick, 2014)'
_computing_molecular_graphics 'SHELXL-2014/7 (Sheldrick, 2014)'
_computing_publication_material 'SHELXL-2014/7 (Sheldrick, 2014)'
_computing_structure_refinement 'SHELXL-2014/7 (Sheldrick, 2014)'
_computing_structure_solution 'SHELXL-2014/7 (Sheldrick, 2014)'
_diffrn_ambient_temperature 296(2)
_diffrn_measured_fraction_theta_full 0.997
_diffrn_measured_fraction_theta_max 0.981
_diffrn_measurement_device_type 'Bruker P4'
_diffrn_radiation_type MoK\a
_diffrn_radiation_wavelength 0.71073
_diffrn_reflns_av_R_equivalents 0.0987
_diffrn_reflns_av_unetI/netI 0.1032
_diffrn_reflns_Laue_measured_fraction_full 0.997
_diffrn_reflns_Laue_measured_fraction_max 0.981
_diffrn_reflns_limit_h_max 22
_diffrn_reflns_limit_h_min -21
_diffrn_reflns_limit_k_max 34
_diffrn_reflns_limit_k_min -34
_diffrn_reflns_limit_l_max 30
_diffrn_reflns_limit_l_min -35
_diffrn_reflns_number 47292
_diffrn_reflns_point_group_measured_fraction_full 0.998
_diffrn_reflns_point_group_measured_fraction_max 0.983
_diffrn_reflns_theta_full 25.242
_diffrn_reflns_theta_max 28.428
_diffrn_reflns_theta_min 2.818
_exptl_absorpt_coefficient_mu 18.292
_exptl_crystal_colour grey
_exptl_crystal_density_diffrn 3.013
_exptl_crystal_description block
_exptl_crystal_F_000 9104
_refine_diff_density_max 2.043
_refine_diff_density_min -1.641
_refine_diff_density_rms 0.316
_refine_ls_abs_structure_details
;
 Refined as an inversion twin.
;
_refine_ls_abs_structure_Flack 0.59(3)
_refine_ls_extinction_method none
_refine_ls_goodness_of_fit_ref 1.008
_refine_ls_hydrogen_treatment constr
_refine_ls_matrix_type full
_refine_ls_number_parameters 582
_refine_ls_number_reflns 13879
_refine_ls_number_restraints 62
_refine_ls_restrained_S_all 1.006
_refine_ls_R_factor_all 0.1251
_refine_ls_R_factor_gt 0.0556
_refine_ls_shift/su_max 0.006
_refine_ls_shift/su_mean 0.000
_refine_ls_structure_factor_coef Fsqd
_refine_ls_weighting_details 'w=1/[\s^2^(Fo^2^)+(0.0697P)^2^] where P=(Fo^2^+2Fc^2^)/3'
_refine_ls_weighting_scheme calc
_refine_ls_wR_factor_gt 0.1217
_refine_ls_wR_factor_ref 0.1466
_reflns_Friedel_coverage 0.863
_reflns_Friedel_fraction_full 0.999
_reflns_Friedel_fraction_max 0.985
_reflns_number_gt 8235
_reflns_number_total 13879
_reflns_threshold_expression 'I > 2\s(I)'
_cod_data_source_file c7dt02814h2.cif
_cod_data_source_block 7
_cod_database_code 7044331
_shelx_shelxl_version_number 2014/7
_shelx_space_group_comment
;
The symmetry employed for this shelxl refinement is uniquely defined
by the following loop, which should always be used as a source of
symmetry information in preference to the above space-group names.
They are only intended as comments.
;

loop_
_space_group_symop_operation_xyz
'x, y, z'
'-x, -y, z+1/2'
'x, -y, -z'
'-x, y, -z+1/2'
'x+1/2, y+1/2, z'
'-x+1/2, -y+1/2, z+1/2'
'x+1/2, -y+1/2, -z'
'-x+1/2, y+1/2, -z+1/2'

loop_
_atom_site_label
_atom_site_type_symbol
_atom_site_fract_x
_atom_site_fract_y
_atom_site_fract_z
_atom_site_U_iso_or_equiv
_atom_site_adp_type
_atom_site_occupancy
_atom_site_site_symmetry_order
_atom_site_calc_flag
_atom_site_refinement_flags_posn
_atom_site_refinement_flags_adp
_atom_site_refinement_flags_occupancy
W1 W 0.31712(6) 0.80446(5) 0.34508(4) 0.0414(3) Uani 1 1 d . . .
W2 W 0.41585(7) 0.91797(5) 0.33538(5) 0.0438(3) Uani 1 1 d . . .
W3 W 0.27210(6) 0.80490(5) 0.20455(4) 0.0393(3) Uani 1 1 d . . .
W4 W 0.42583(7) 0.68150(5) 0.33462(5) 0.0475(3) Uani 1 1 d . . .
W5 W 0.62078(7) 0.68139(5) 0.30535(5) 0.0462(3) Uani 1 1 d . . .
W6 W 0.65501(8) 0.76069(6) 0.42112(5) 0.0571(4) Uani 1 1 d . . .
W7 W 0.45775(8) 0.76452(7) 0.44715(5) 0.0594(4) Uani 1 1 d . . .
W8 W 0.56109(9) 0.87630(6) 0.43354(5) 0.0587(4) Uani 1 1 d . . .
W9 W 0.62931(7) 0.91826(5) 0.30523(5) 0.0421(3) Uani 1 1 d . . .
P1 P 0.5241(3) 0.8014(3) 0.3235(2) 0.0212(11) Uani 1 1 d . . .
O31 O 0.6856(12) 0.6295(9) 0.3094(9) 0.063(6) Uani 1 1 d . . .
O30 O 0.5163(10) 0.7453(8) 0.3067(7) 0.044(5) Uani 1 1 d . . .
O29 O 0.5418(11) 0.8012(8) 0.3826(6) 0.036(4) Uani 1 1 d . . .
O28 O 0.4126(11) 0.6739(7) 0.2628(8) 0.045(5) Uani 1 1 d . . .
O27 O 0.6698(13) 0.9778(8) 0.3112(9) 0.063(6) Uani 1 1 d . . .
O26 O 0.7311(14) 0.7353(10) 0.4561(9) 0.071(7) Uani 1 1 d . . .
O25 O 0.3675(13) 0.6300(8) 0.3530(10) 0.067(7) Uani 1 1 d . . .
O24 O 0.4701(13) 0.9008(9) 0.3969(8) 0.057(6) Uani 1 1 d . . .
O23 O 0.5743(15) 0.9255(10) 0.4769(9) 0.076(8) Uani 1 1 d . . .
O22 O 0.2227(11) 0.7931(9) 0.3675(8) 0.054(6) Uani 1 1 d . . .
O21 O 0.3744(11) 0.7939(9) 0.4089(7) 0.051(5) Uani 1 1 d . . .
O20 O 0.5251(11) 0.6476(8) 0.3303(8) 0.048(5) Uani 1 1 d . . .
O19 O 0.2907(11) 0.8135(8) 0.2778(7) 0.045(5) Uani 1 1 d . . .
O18 O 0.2894(11) 0.7946(9) 0.1332(8) 0.052(5) Uani 1 1 d . . .
O17 O 0.5642(11) 0.7425(8) 0.4562(9) 0.059(6) Uani 1 1 d . . .
O16 O 0.3263(12) 0.8774(8) 0.3557(7) 0.046(5) Uani 1 1 d . U .
O15 O 0.3499(12) 0.7383(8) 0.3301(8) 0.050(5) Uani 1 1 d . U .
O14 O 0.2761(13) 0.8774(8) 0.1964(7) 0.048(5) Uani 1 1 d . . .
O13 O 0.5196(12) 0.9312(7) 0.3078(8) 0.051(5) Uani 1 1 d . . .
O12 O 0.4526(12) 0.7092(8) 0.4009(8) 0.054(6) Uani 1 1 d . . .
O11 O 0.6340(12) 0.7058(9) 0.3751(8) 0.057(6) Uani 1 1 d . . .
N3 N 0.0782(15) 0.2987(7) 0.7312(8) 0.088(11) Uani 1 1 d G . .
C11 C 0.1559(15) 0.2994(10) 0.7129(9) 0.11(2) Uani 1 1 d G . .
H11A H 0.1817 0.2684 0.7054 0.135 Uiso 1 1 calc R U .
C12 C 0.1950(10) 0.3464(13) 0.7059(10) 0.119(17) Uani 1 1 d G U .
H12A H 0.2469 0.3468 0.6936 0.143 Uiso 1 1 calc R U .
C13 C 0.1565(12) 0.3927(10) 0.7172(9) 0.086(14) Uani 1 1 d G . .
H13A H 0.1826 0.4241 0.7125 0.103 Uiso 1 1 calc R U .
C14 C 0.0788(12) 0.3921(7) 0.7355(8) 0.056(9) Uani 1 1 d G . .
C15 C 0.0397(10) 0.3451(7) 0.7425(8) 0.052(8) Uani 1 1 d G . .
O10 O 0.4449(10) 0.8290(6) 0.3162(6) 0.035(4) Uani 1 1 d . . .
N1 N 0.6305(19) 0.7939(9) 0.5756(10) 0.100(13) Uani 1 1 d G . .
C1 C 0.7101(19) 0.7921(13) 0.5611(11) 0.15(3) Uani 1 1 d G . .
H1A H 0.7336 0.7605 0.5529 0.180 Uiso 1 1 calc R U .
C2 C 0.7545(14) 0.8376(17) 0.5588(11) 0.12(2) Uani 1 1 d G . .
H2A H 0.8077 0.8364 0.5491 0.146 Uiso 1 1 calc R U .
C3 C 0.7194(19) 0.8848(13) 0.5711(11) 0.12(2) Uani 1 1 d G . .
H3A H 0.7491 0.9152 0.5696 0.143 Uiso 1 1 calc R U .
C4 C 0.640(2) 0.8865(9) 0.5856(11) 0.102(14) Uani 1 1 d G U .
C5 C 0.5954(14) 0.8411(11) 0.5878(9) 0.080(13) Uani 1 1 d G . .
C6 C 0.5144(13) 0.8435(12) 0.6043(9) 0.066(10) Uani 1 1 d G . .
C7 C 0.4764(19) 0.8900(9) 0.6156(10) 0.082(12) Uani 1 1 d G . .
C8 C 0.398(2) 0.8898(12) 0.6324(11) 0.110(18) Uani 1 1 d G . .
H8A H 0.3724 0.9209 0.6399 0.131 Uiso 1 1 calc R U .
C9 C 0.3575(14) 0.8431(16) 0.6378(13) 0.138(17) Uani 1 1 d G U .
H9A H 0.3050 0.8429 0.6491 0.165 Uiso 1 1 calc R U .
C10 C 0.3955(19) 0.7966(12) 0.6265(13) 0.160(18) Uani 1 1 d G U .
H10A H 0.3685 0.7653 0.6302 0.192 Uiso 1 1 calc R U .
N2 N 0.4740(19) 0.7968(9) 0.6098(11) 0.098(11) Uani 1 1 d DG U .
C101 C 0.602(3) 0.9380(18) 0.5978(18) 0.092(12) Uani 1 1 d . U .
H10B H 0.6314 0.9685 0.5958 0.110 Uiso 1 1 calc R U .
C102 C 0.520(3) 0.9391(18) 0.6126(15) 0.091(13) Uani 1 1 d . U .
H10C H 0.4956 0.9704 0.6202 0.109 Uiso 1 1 calc R U .
O9 O 0.3788(13) 0.9177(7) 0.2664(7) 0.046(5) Uani 1 1 d . . .
O8 O 0.3112(11) 0.7388(8) 0.2131(8) 0.046(5) Uani 1 1 d . . .
O7 O 0.1712(10) 0.7941(9) 0.2068(8) 0.051(5) Uani 1 1 d . . .
O6 O 0.3828(12) 0.9797(8) 0.3506(10) 0.062(6) Uani 1 1 d . . .
O5 O 0.5930(10) 0.8293(6) 0.2980(8) 0.042(5) Uani 1 1 d . . .
O4 O 0.6193(13) 0.9011(9) 0.3781(8) 0.053(6) Uani 1 1 d . . .
O3 O 0.6434(14) 0.8274(9) 0.4527(8) 0.062(6) Uani 1 1 d . . .
O2 O 0.4102(15) 0.7402(12) 0.4981(9) 0.082(8) Uani 1 1 d . . .
O1 O 0.4867(13) 0.8315(11) 0.4692(9) 0.081(9) Uani 1 1 d . . .
C103 C 0.035(3) 0.4398(14) 0.7439(17) 0.10(2) Uani 1 1 d . . .
H10D H 0.0614 0.4713 0.7399 0.120 Uiso 1 1 calc R U .
O1W O 0.333(5) 0.461(4) 0.923(4) 0.17(3) Uani 0.5 1 d . U P
O2W O 0.691(5) 0.0000 0.5000 0.10(3) Uani 0.5 2 d S TU P
O3W O 0.903(4) 0.855(3) 0.394(3) 0.27(3) Uiso 1 1 d . . .
O4W O 0.634(4) 0.404(2) 0.291(3) 0.11(2) Uiso 0.5 1 d D . P
O6W O 0.540(5) 0.493(3) 0.322(5) 0.11(4) Uiso 0.25 1 d D . P
O5W O 0.661(3) 0.8536(18) 0.4228(19) 0.062(12) Uiso 0.5 1 d . . P
O7W O 0.590(12) 0.773(8) 0.374(8) 0.18(8) Uiso 0.25 1 d . . P
O8W O 0.518(7) 0.5000 1.0000 0.15(4) Uiso 0.5 2 d DS . P
O9W O 0.553(4) 0.6991(16) 0.594(3) 0.28(3) Uiso 1 1 d D . .
O10W O 0.261(10) 0.884(6) 0.489(6) 0.14(6) Uiso 0.25 1 d . . P
O15W O 0.826(5) 0.946(3) 0.406(3) 0.15(3) Uiso 0.5 1 d . . P
O14W O 0.564(9) 0.608(2) 1.004(6) 0.30(7) Uiso 0.5 1 d D . P
O13W O 0.691(6) 0.508(3) 0.271(5) 0.30(7) Uiso 0.5 1 d D . P
O12W O 0.394(12) 1.0000 0.5000 0.29(10) Uiso 0.5 2 d S . P

loop_
_atom_site_aniso_label
_atom_site_aniso_U_11
_atom_site_aniso_U_22
_atom_site_aniso_U_33
_atom_site_aniso_U_23
_atom_site_aniso_U_13
_atom_site_aniso_U_12
W1 0.0349(6) 0.0491(7) 0.0403(6) 0.0031(6) 0.0024(5) 0.0045(5)
W2 0.0447(7) 0.0420(7) 0.0448(7) -0.0111(6) -0.0051(5) 0.0076(5)
W3 0.0311(6) 0.0421(6) 0.0447(6) -0.0027(6) -0.0051(5) -0.0002(5)
W4 0.0382(7) 0.0420(7) 0.0623(8) 0.0172(6) 0.0043(6) -0.0006(5)
W5 0.0360(6) 0.0388(7) 0.0639(8) 0.0118(6) -0.0003(6) 0.0063(5)
W6 0.0500(8) 0.0768(10) 0.0445(7) 0.0152(7) -0.0116(6) 0.0060(7)
W7 0.0533(8) 0.0880(11) 0.0369(7) 0.0171(7) 0.0009(6) 0.0056(7)
W8 0.0620(9) 0.0780(10) 0.0360(7) -0.0119(7) -0.0115(6) 0.0047(8)
W9 0.0415(7) 0.0378(7) 0.0469(7) -0.0050(6) -0.0106(5) -0.0034(5)
P1 0.020(3) 0.019(3) 0.025(3) 0.003(3) -0.005(2) 0.003(2)
O31 0.037(12) 0.067(15) 0.084(17) 0.012(13) -0.016(12) 0.012(11)
O30 0.026(10) 0.057(12) 0.049(12) 0.016(10) 0.008(8) -0.012(9)
O29 0.048(11) 0.039(10) 0.022(8) -0.004(9) -0.011(7) 0.008(10)
O28 0.043(12) 0.035(11) 0.056(13) 0.002(9) -0.013(9) -0.004(9)
O27 0.061(14) 0.035(11) 0.091(18) -0.001(12) -0.024(13) -0.010(10)
O26 0.069(16) 0.090(18) 0.053(14) 0.026(13) -0.023(12) 0.007(14)
O25 0.054(14) 0.050(13) 0.096(18) 0.047(13) -0.007(13) -0.009(11)
O24 0.058(14) 0.076(16) 0.036(11) -0.022(11) -0.002(10) -0.016(12)
O23 0.074(17) 0.10(2) 0.054(15) -0.029(14) -0.020(13) 0.000(15)
O22 0.040(11) 0.075(16) 0.048(12) -0.006(11) 0.016(9) 0.017(11)
O21 0.047(12) 0.074(15) 0.031(10) 0.009(10) -0.002(9) -0.008(11)
O20 0.037(11) 0.051(12) 0.055(13) 0.016(11) -0.008(9) -0.007(9)
O19 0.048(12) 0.054(14) 0.032(10) 0.003(9) 0.002(8) 0.005(10)
O18 0.049(12) 0.061(15) 0.047(12) -0.006(11) -0.008(9) -0.015(11)
O17 0.028(10) 0.065(14) 0.085(16) 0.029(13) 0.001(10) 0.028(10)
O16 0.049(9) 0.044(9) 0.044(9) -0.012(8) 0.000(8) 0.007(8)
O15 0.049(5) 0.050(5) 0.050(5) 0.0001(14) 0.0001(14) -0.0004(14)
O14 0.058(13) 0.045(12) 0.042(12) -0.004(10) -0.010(10) 0.003(10)
O13 0.056(13) 0.040(11) 0.056(13) -0.020(10) -0.021(10) -0.005(10)
O12 0.064(14) 0.049(13) 0.049(12) 0.017(10) 0.011(11) 0.005(10)
O11 0.055(13) 0.072(16) 0.044(12) 0.027(11) -0.006(10) 0.018(12)
N3 0.12(3) 0.057(18) 0.09(2) 0.028(18) 0.00(2) 0.06(2)
C11 0.13(4) 0.17(5) 0.036(18) -0.01(3) -0.01(2) 0.12(4)
C12 0.119(17) 0.119(17) 0.119(17) 0.0001(14) 0.0000(14) 0.0001(14)
C13 0.034(19) 0.15(4) 0.08(3) 0.02(3) -0.013(18) -0.05(2)
C14 0.036(18) 0.09(3) 0.043(18) -0.010(17) 0.011(14) -0.028(17)
C15 0.044(17) 0.055(19) 0.056(19) 0.003(17) -0.010(15) -0.003(15)
O10 0.041(10) 0.029(10) 0.035(10) -0.004(8) -0.007(8) 0.003(8)
N1 0.16(4) 0.08(2) 0.07(2) -0.003(19) -0.03(2) 0.06(3)
C1 0.05(3) 0.27(9) 0.12(5) 0.02(5) -0.04(3) 0.06(4)
C2 0.08(4) 0.22(7) 0.06(3) -0.04(4) -0.01(2) 0.05(4)
C3 0.09(4) 0.22(7) 0.05(3) -0.01(3) -0.02(2) 0.00(4)
C4 0.11(4) 0.11(3) 0.09(3) -0.01(3) 0.03(3) -0.02(3)
C5 0.12(4) 0.07(3) 0.05(2) 0.00(2) -0.05(2) 0.01(2)
C6 0.06(2) 0.09(3) 0.05(2) 0.01(2) -0.009(17) 0.01(2)
C7 0.11(4) 0.09(3) 0.05(2) -0.01(2) 0.00(2) 0.00(3)
C8 0.11(4) 0.15(5) 0.07(3) 0.00(3) 0.04(3) 0.03(3)
C9 0.138(17) 0.138(17) 0.138(17) 0.0000(14) 0.0000(14) 0.0000(14)
C10 0.160(18) 0.160(18) 0.160(18) 0.0000(14) 0.0000(14) 0.0000(14)
N2 0.098(11) 0.098(11) 0.098(11) -0.0001(14) 0.0001(14) -0.0001(14)
C101 0.092(12) 0.092(12) 0.092(12) -0.0001(14) 0.0000(14) 0.0001(14)
C102 0.13(3) 0.08(3) 0.06(2) 0.00(2) 0.02(2) 0.04(3)
O9 0.067(14) 0.030(10) 0.040(11) -0.011(9) -0.017(10) 0.005(10)
O8 0.030(10) 0.056(13) 0.053(12) -0.016(10) -0.015(9) -0.007(9)
O7 0.027(10) 0.073(14) 0.052(12) -0.007(11) -0.007(9) -0.002(9)
O6 0.045(12) 0.050(13) 0.091(18) -0.017(12) 0.010(12) 0.013(10)
O5 0.034(10) 0.017(9) 0.074(14) -0.017(9) -0.008(10) 0.004(7)
O4 0.048(13) 0.068(15) 0.043(12) 0.000(10) -0.016(10) -0.005(11)
O3 0.077(15) 0.076(16) 0.032(11) 0.023(11) -0.014(11) -0.017(13)
O2 0.082(18) 0.11(2) 0.052(14) 0.020(14) 0.004(13) 0.014(16)
O1 0.041(13) 0.13(2) 0.069(17) -0.043(16) 0.031(11) -0.025(14)
C103 0.16(5) 0.05(2) 0.09(3) -0.03(2) 0.07(3) -0.06(3)
O1W 0.17(3) 0.17(3) 0.17(3) 0.000(3) 0.000(3) 0.000(3)
O2W 0.10(3) 0.10(3) 0.10(3) 0.000(3) 0.000 0.000

loop_
_atom_type_symbol
_atom_type_description
_atom_type_scat_dispersion_real
_atom_type_scat_dispersion_imag
_atom_type_scat_source
C C 0.0033 0.0016 'International Tables Vol C Tables 4.2.6.8 and 6.1.1.4'
H H 0.0000 0.0000 'International Tables Vol C Tables 4.2.6.8 and 6.1.1.4'
N N 0.0061 0.0033 'International Tables Vol C Tables 4.2.6.8 and 6.1.1.4'
O O 0.0106 0.0060 'International Tables Vol C Tables 4.2.6.8 and 6.1.1.4'
P P 0.1023 0.0942 'International Tables Vol C Tables 4.2.6.8 and 6.1.1.4'
W W -0.8490 6.8722 'International Tables Vol C Tables 4.2.6.8 and 6.1.1.4'

loop_
_geom_angle_atom_site_label_1
_geom_angle_atom_site_label_2
_geom_angle_atom_site_label_3
_geom_angle
_geom_angle_site_symmetry_1
_geom_angle_site_symmetry_3
O22 W1 O19 97.3(9) . .
O22 W1 O15 101.1(10) . .
O19 W1 O15 89.1(9) . .
O22 W1 O16 101.1(10) . .
O19 W1 O16 92.0(8) . .
O15 W1 O16 157.4(9) . .
O22 W1 O21 98.0(9) . .
O19 W1 O21 164.3(8) . .
O15 W1 O21 84.6(9) . .
O16 W1 O21 88.4(9) . .
O22 W1 O10 174.2(8) . .
O19 W1 O10 83.0(7) . .
O15 W1 O10 84.7(7) . .
O16 W1 O10 73.1(7) . .
O21 W1 O10 82.1(7) . .
O6 W2 O24 99.9(11) . .
O6 W2 O16 100.7(9) . .
O24 W2 O16 90.8(9) . .
O6 W2 O9 96.7(10) . .
O24 W2 O9 162.9(9) . .
O16 W2 O9 90.3(9) . .
O6 W2 O13 102.4(9) . .
O24 W2 O13 85.7(9) . .
O16 W2 O13 156.9(8) . .
O9 W2 O13 86.6(9) . .
O6 W2 O10 172.9(9) . .
O24 W2 O10 81.8(8) . .
O16 W2 O10 72.3(7) . .
O9 W2 O10 82.3(7) . .
O13 W2 O10 84.6(7) . .
O7 W3 O8 101.4(9) . .
O7 W3 O14 101.5(10) . .
O8 W3 O14 157.0(9) . .
O7 W3 O18 99.3(9) . .
O8 W3 O18 86.4(9) . .
O14 W3 O18 91.2(9) . .
O7 W3 O19 98.2(9) . .
O8 W3 O19 85.9(8) . .
O14 W3 O19 89.6(8) . .
O18 W3 O19 162.0(8) . .
O7 W3 O5 173.8(8) . 4_655
O8 W3 O5 84.7(7) . 4_655
O14 W3 O5 72.4(7) . 4_655
O18 W3 O5 82.1(8) . 4_655
O19 W3 O5 81.0(8) . 4_655
O25 W4 O20 99.4(10) . .
O25 W4 O28 97.5(10) . .
O20 W4 O28 89.7(9) . .
O25 W4 O12 99.6(11) . .
O20 W4 O12 91.1(9) . .
O28 W4 O12 162.5(8) . .
O25 W4 O15 103.0(10) . .
O20 W4 O15 157.6(8) . .
O28 W4 O15 86.6(8) . .
O12 W4 O15 86.0(8) . .
O25 W4 O30 173.7(10) . .
O20 W4 O30 74.6(7) . .
O28 W4 O30 80.8(8) . .
O12 W4 O30 82.6(8) . .
O15 W4 O30 83.1(7) . .
O31 W5 O28 99.6(10) . 4_655
O31 W5 O8 103.6(9) . 4_655
O28 W5 O8 91.0(8) 4_655 4_655
O31 W5 O20 98.8(10) . .
O28 W5 O20 91.5(9) 4_655 .
O8 W5 O20 156.7(8) 4_655 .
O31 W5 O11 96.9(10) . .
O28 W5 O11 163.5(8) 4_655 .
O8 W5 O11 85.4(9) 4_655 .
O20 W5 O11 85.7(9) . .
O31 W5 O30 171.2(9) . .
O28 W5 O30 82.3(7) 4_655 .
O8 W5 O30 84.9(7) 4_655 .
O20 W5 O30 72.5(7) . .
O11 W5 O30 81.3(8) . .
O7W W6 O26 163(7) . .
O7W W6 O17 83(7) . .
O26 W6 O17 104.8(10) . .
O7W W6 O11 64(7) . .
O26 W6 O11 101.2(11) . .
O17 W6 O11 88.4(10) . .
O7W W6 O18 72(7) . 4_655
O26 W6 O18 102.1(10) . 4_655
O17 W6 O18 153.1(8) . 4_655
O11 W6 O18 87.7(9) . 4_655
O7W W6 O3 94(7) . .
O26 W6 O3 100.9(11) . .
O17 W6 O3 86.0(10) . .
O11 W6 O3 157.8(8) . .
O18 W6 O3 87.7(9) 4_655 .
O7W W6 O29 24(7) . .
O26 W6 O29 172.3(10) . .
O17 W6 O29 70.3(7) . .
O11 W6 O29 84.8(7) . .
O18 W6 O29 82.8(7) 4_655 .
O3 W6 O29 73.1(8) . .
O7W W6 O5W 81(7) . .
O26 W6 O5W 110.1(15) . .
O17 W6 O5W 106.2(13) . .
O11 W6 O5W 140.1(13) . .
O18 W6 O5W 62.4(13) 4_655 .
O3 W6 O5W 25.9(12) . .
O29 W6 O5W 66.7(12) . .
O2 W7 O12 102.0(12) . .
O2 W7 O21 102.6(11) . .
O12 W7 O21 85.9(9) . .
O2 W7 O1 102.8(12) . .
O12 W7 O1 155.2(9) . .
O21 W7 O1 89.2(11) . .
O2 W7 O17 103.8(11) . .
O12 W7 O17 84.0(10) . .
O21 W7 O17 153.1(9) . .
O1 W7 O17 89.6(11) . .
O2 W7 O29 171.6(10) . .
O12 W7 O29 82.6(8) . .
O21 W7 O29 84.5(7) . .
O1 W7 O29 72.7(8) . .
O17 W7 O29 69.5(8) . .
O23 W8 O5W 102.9(17) . .
O23 W8 O4 101.2(11) . .
O5W W8 O4 60.0(17) . .
O23 W8 O24 101.0(10) . .
O5W W8 O24 140.8(17) . .
O4 W8 O24 85.1(9) . .
O23 W8 O3 102.6(11) . .
O5W W8 O3 33.1(16) . .
O4 W8 O3 92.9(9) . .
O24 W8 O3 156.3(9) . .
O23 W8 O1 101.8(11) . .
O5W W8 O1 118.8(18) . .
O4 W8 O1 156.5(9) . .
O24 W8 O1 85.6(11) . .
O3 W8 O1 87.1(10) . .
O23 W8 O29 172.8(10) . .
O5W W8 O29 76.9(16) . .
O4 W8 O29 85.0(8) . .
O24 W8 O29 83.0(8) . .
O3 W8 O29 73.3(8) . .
O1 W8 O29 72.4(8) . .
O27 W9 O13 103.4(10) . .
O27 W9 O9 97.4(10) . 4_655
O13 W9 O9 88.0(9) . 4_655
O27 W9 O14 99.7(10) . 4_655
O13 W9 O14 156.8(9) . 4_655
O9 W9 O14 92.0(9) 4_655 4_655
O27 W9 O4 98.6(10) . .
O13 W9 O4 85.5(9) . .
O9 W9 O4 163.8(9) 4_655 .
O14 W9 O4 88.2(9) 4_655 .
O27 W9 O5 171.0(9) . .
O13 W9 O5 85.5(7) . .
O9 W9 O5 84.0(8) 4_655 .
O14 W9 O5 71.4(7) 4_655 .
O4 W9 O5 80.7(8) . .
O5 P1 O30 112.9(10) . .
O5 P1 O10 113.0(10) . .
O30 P1 O10 109.6(10) . .
O5 P1 O29 106.8(11) . .
O30 P1 O29 107.3(11) . .
O10 P1 O29 106.9(10) . .
O5 P1 O7W 93(6) . .
O30 P1 O7W 83(6) . .
O10 P1 O7W 142(6) . .
O29 P1 O7W 36(6) . .
P1 O30 W4 129.1(11) . .
P1 O30 W5 126.4(10) . .
W4 O30 W5 89.9(7) . .
O7W O29 P1 87(10) . .
O7W O29 W8 123(10) . .
P1 O29 W8 125.1(11) . .
O7W O29 W6 39(10) . .
P1 O29 W6 124.5(10) . .
W8 O29 W6 90.6(5) . .
O7W O29 W7 108(10) . .
P1 O29 W7 125.6(10) . .
W8 O29 W7 90.3(6) . .
W6 O29 W7 90.0(6) . .
W5 O28 W4 164.0(12) 4_655 .
W2 O24 W8 152.2(12) . .
W7 O21 W1 151.8(12) . .
W4 O20 W5 123.0(10) . .
W1 O19 W3 165.3(12) . .
W3 O18 W6 149.9(13) . 4_655
W6 O17 W7 130.1(11) . .
W2 O16 W1 124.3(10) . .
W1 O15 W4 152.0(12) . .
W3 O14 W9 125.5(11) . 4_655
W9 O13 W2 151.1(12) . .
W7 O12 W4 150.9(12) . .
W6 O11 W5 149.5(12) . .
C11 N3 C15 120.0 . .
C12 C11 N3 120.0 . .
C11 C12 C13 120.0 . .
C14 C13 C12 120.0 . .
C13 C14 C15 120.0 . .
C13 C14 C103 121(2) . .
C15 C14 C103 119(2) . .
C14 C15 N3 120.0 . .
C14 C15 C15 119.4 . 4_556
N3 C15 C15 120.4(3) . 4_556
P1 O10 W1 129.0(10) . .
P1 O10 W2 126.8(10) . .
W1 O10 W2 90.2(6) . .
C1 N1 C5 120.0 . .
C2 C1 N1 120.0 . .
C3 C2 C1 120.0 . .
C2 C3 C4 120.0 . .
C3 C4 C5 120.0 . .
C3 C4 C101 120(3) . .
C5 C4 C101 120(3) . .
C4 C5 N1 120.0 . .
C4 C5 C6 119(2) . .
N1 C5 C6 121(2) . .
C7 C6 N2 120.0 . .
C7 C6 C5 123(2) . .
N2 C6 C5 117(2) . .
C8 C7 C6 120.0 . .
C8 C7 C102 120(3) . .
C6 C7 C102 120(3) . .
C7 C8 C9 120.0 . .
C10 C9 C8 120.0 . .
C9 C10 N2 120.0 . .
C10 N2 C6 120.0 . .
C102 C101 C4 119(4) . .
C101 C102 C7 119(4) . .
W9 O9 W2 165.1(13) 4_655 .
W3 O8 W5 152.9(12) . 4_655
P1 O5 W3 128.4(10) . 4_655
P1 O5 W9 128.1(10) . .
W3 O5 W9 90.7(6) 4_655 .
W8 O4 W9 151.4(12) . .
O5W O3 W6 103(3) . .
O5W O3 W8 66(3) . .
W6 O3 W8 123.0(11) . .
W7 O1 W8 124.3(11) . .
C103 C103 C14 121.9(17) 4_556 .
O3 O5W W8 81(3) . .
O3 O5W W6 51(2) . .
W8 O5W W6 107(2) . .
O29 O7W W6 117(10) . .
O29 O7W P1 57(9) . .
W6 O7W P1 168(10) . .

loop_
_geom_bond_atom_site_label_1
_geom_bond_atom_site_label_2
_geom_bond_distance
_geom_bond_site_symmetry_2
W1 O22 1.717(19) .
W1 O19 1.832(18) .
W1 O15 1.83(2) .
W1 O16 1.91(2) .
W1 O21 1.949(18) .
W1 O10 2.363(18) .
W2 O6 1.73(2) .
W2 O24 1.90(2) .
W2 O16 1.91(2) .
W2 O9 1.911(18) .
W2 O13 1.92(2) .
W2 O10 2.397(16) .
W3 O7 1.720(18) .
W3 O8 1.84(2) .
W3 O14 1.88(2) .
W3 O18 1.91(2) .
W3 O19 1.956(18) .
W3 O5 2.354(17) 4_655
W4 O25 1.72(2) .
W4 O20 1.89(2) .
W4 O28 1.90(2) .
W4 O12 1.93(2) .
W4 O15 1.95(2) .
W4 O30 2.356(17) .
W5 O31 1.73(2) .
W5 O28 1.88(2) 4_655
W5 O8 1.93(2) 4_655
W5 O20 1.942(19) .
W5 O11 1.95(2) .
W5 O30 2.407(19) .
W6 O7W 1.7(2) .
W6 O26 1.70(2) .
W6 O17 1.84(2) .
W6 O11 1.89(2) .
W6 O18 1.91(2) 4_655
W6 O3 1.92(2) .
W6 O29 2.392(17) .
W6 O5W 2.40(5) .
W7 O2 1.68(2) .
W7 O12 1.87(2) .
W7 O21 1.880(19) .
W7 O1 1.88(3) .
W7 O17 1.891(17) .
W7 O29 2.397(18) .
W8 O23 1.72(2) .
W8 O5W 1.80(5) .
W8 O4 1.86(2) .
W8 O24 1.91(2) .
W8 O3 1.94(2) .
W8 O1 1.94(2) .
W8 O29 2.373(18) .
W9 O27 1.687(19) .
W9 O13 1.88(2) .
W9 O9 1.880(18) 4_655
W9 O14 1.91(2) 4_655
W9 O4 1.97(2) .
W9 O5 2.381(15) .
P1 O5 1.52(2) .
P1 O30 1.52(2) .
P1 O10 1.521(18) .
P1 O29 1.577(16) .
P1 O7W 1.9(2) .
O29 O7W 1.1(2) .
O28 W5 1.88(2) 4_655
O18 W6 1.91(2) 4_655
O14 W9 1.91(2) 4_655
N3 C11 1.3900 .
N3 C15 1.3900 .
C11 C12 1.3900 .
C12 C13 1.3900 .
C13 C14 1.3900 .
C14 C15 1.3900 .
C14 C103 1.45(4) .
C15 C15 1.39(3) 4_556
N1 C1 1.3900 .
N1 C5 1.3900 .
C1 C2 1.3900 .
C2 C3 1.3900 .
C3 C4 1.3900 .
C4 C5 1.3900 .
C4 C101 1.50(5) .
C5 C6 1.43(3) .
C6 C7 1.3900 .
C6 N2 1.3900 .
C7 C8 1.3900 .
C7 C102 1.47(5) .
C8 C9 1.3900 .
C9 C10 1.3900 .
C10 N2 1.3900 .
C101 C102 1.42(6) .
O9 W9 1.880(18) 4_655
O8 W5 1.93(2) 4_655
O5 W3 2.354(17) 4_655
O3 O5W 1.07(5) .
C103 C103 1.23(9) 4_556
